data_4504521
loop_
_publ_author_name
'Cozzolino, Anthony F.'
'Britten, James F.'
'Vargas-Baca, Ignacio'

_publ_section_title
;
 The Effect of Steric Hindrance on the Association of Telluradiazoles
 through Te&#x2212;N Secondary Bonding Interactions
;
_journal_issue 1
_journal_name_full 'Crystal Growth &amp; Design'
_journal_page_first 181
_journal_paper_doi 10.1021/cg050260y
_journal_volume 6
_journal_year 2006
_chemical_formula_moiety 'C6 H4 N2 Te'
_chemical_formula_sum 'C6 H4 N2 Te'
_chemical_formula_weight 231.71
_chemical_name_common 1,2,7-Benzotelluradiazole
_chemical_name_systematic 1,2,7-Benzotelluradiazole
_chemical_temperature_decomposition_gt 373
_space_group_IT_number 15
_symmetry_cell_setting monoclinic
_symmetry_Int_Tables_number 15
_symmetry_space_group_name_Hall '-C 2yc'
_symmetry_space_group_name_H-M 'C 1 2/c 1'
_atom_sites_solution_hydrogens geom
_atom_sites_solution_primary direct
_atom_sites_solution_secondary difmap
_audit_creation_method SHELXL-97
_cell_angle_alpha 90.00
_cell_angle_beta 101.399(9)
_cell_angle_gamma 90.00
_cell_formula_units_Z 16
_cell_length_a 10.397(5)
_cell_length_b 11.403(6)
_cell_length_c 22.459(12)
_cell_measurement_reflns_used 3933
_cell_measurement_temperature 173(2)
_cell_measurement_theta_max 28.33
_cell_measurement_theta_min 2.68
_cell_volume 2610(2)
_computing_cell_refinement 'Bruker SAINT'
_computing_data_collection 'Bruker SMART'
_computing_data_reduction 'Bruker SAINT and TWINABS (Sheldrick, 2002)'
_computing_molecular_graphics 'WINGX (Farrugia, 1999)'
_computing_publication_material 'WINGX (Farrugia, 1999)'
_computing_structure_refinement 'SHELXL-97 (Sheldrick, 1997)'
_computing_structure_solution 'SHELXL-97 (Sheldrick, 1997)'
_diffrn_ambient_pressure '101.3 '
_diffrn_ambient_temperature 173(2)
_diffrn_measured_fraction_theta_full 0.856
_diffrn_measured_fraction_theta_max 0.856
_diffrn_measurement_device_type 'Bruker SMART 1K CCD'
_diffrn_measurement_method '\w scans'
_diffrn_radiation_monochromator graphite
_diffrn_radiation_probe x-ray
_diffrn_radiation_type MoK\a
_diffrn_radiation_wavelength 0.71073
_diffrn_reflns_av_R_equivalents 0.0552
_diffrn_reflns_av_sigmaI/netI 0.0288
_diffrn_reflns_limit_h_max 13
_diffrn_reflns_limit_h_min -13
_diffrn_reflns_limit_k_max 15
_diffrn_reflns_limit_k_min 0
_diffrn_reflns_limit_l_max 29
_diffrn_reflns_limit_l_min 0
_diffrn_reflns_number 11312
_diffrn_reflns_theta_full 28.33
_diffrn_reflns_theta_max 28.33
_diffrn_reflns_theta_min 2.68
_diffrn_source 'rotating anode'
_diffrn_source_type 'Bruker Mo rotating-anode generator '
_exptl_absorpt_coefficient_mu 4.457
_exptl_absorpt_correction_T_max 1
_exptl_absorpt_correction_T_min 0.087347
_exptl_absorpt_correction_type multi-scan
_exptl_absorpt_process_details '(Blessing, 1995) & TWINABS (Sheldrick 2002)'
_exptl_crystal_colour orange
_exptl_crystal_density_diffrn 2.359
_exptl_crystal_density_method 'not measured'
_exptl_crystal_description plate
_exptl_crystal_F_000 1696
_exptl_crystal_recrystallization_method 'crytallized from saturated solution of dry pyridine'
_exptl_crystal_size_max 0.42
_exptl_crystal_size_mid 0.40
_exptl_crystal_size_min 0.07
_refine_diff_density_max 1.199
_refine_diff_density_min -1.164
_refine_diff_density_rms 0.247
_refine_ls_extinction_coef 0.00090(14)
_refine_ls_extinction_expression Fc^*^=kFc[1+0.001xFc^2^\l^3^/sin(2\q)]^-1/4^
_refine_ls_extinction_method SHELXL
_refine_ls_goodness_of_fit_ref 1.084
_refine_ls_hydrogen_treatment noref
_refine_ls_matrix_type full
_refine_ls_number_parameters 165
_refine_ls_number_reflns 6507
_refine_ls_number_restraints 0
_refine_ls_restrained_S_all 1.084
_refine_ls_R_factor_all 0.0687
_refine_ls_R_factor_gt 0.0599
_refine_ls_shift/su_max 0.000
_refine_ls_shift/su_mean 0.000
_refine_ls_structure_factor_coef Fsqd
_refine_ls_weighting_details 'calc w=1/[\s^2^(Fo^2^)+(0.1035P)^2^+54.8756P] where P=(Fo^2^+2Fc^2^)/3'
_refine_ls_weighting_scheme calc
_refine_ls_wR_factor_gt 0.1672
_refine_ls_wR_factor_ref 0.1738
_reflns_number_gt 5714
_reflns_number_total 6507
_reflns_threshold_expression I>2sigma(I)
_cod_data_source_file cg050260ysi20050610_013505.cif
_cod_data_source_block 3c
_cod_original_sg_symbol_H-M 'C 2/c'
_cod_database_code 4504521

loop_
_symmetry_equiv_pos_as_xyz
'x, y, z'
'-x, y, -z+1/2'
'x+1/2, y+1/2, z'
'-x+1/2, y+1/2, -z+1/2'
'-x, -y, -z'
'x, -y, z-1/2'
'-x+1/2, -y+1/2, -z'
'x+1/2, -y+1/2, z-1/2'

loop_
_atom_site_label
_atom_site_type_symbol
_atom_site_fract_x
_atom_site_fract_y
_atom_site_fract_z
_atom_site_U_iso_or_equiv
_atom_site_adp_type
_atom_site_occupancy
_atom_site_symmetry_multiplicity
_atom_site_calc_flag
_atom_site_refinement_flags
C1 C -0.0396(8) 0.2628(8) 0.5508(5) 0.033(2) Uani 1 1 d .
C2 C -0.0846(8) 0.2907(7) 0.6061(4) 0.0294(19) Uani 1 1 d .
C3 C -0.0391(9) 0.2288(8) 0.6570(4) 0.034(2) Uani 1 1 d .
C4 C 0.0551(9) 0.1344(8) 0.6567(4) 0.034(2) Uani 1 1 d .
C5 C 0.1022(10) 0.1071(8) 0.6081(5) 0.040(2) Uani 1 1 d .
C6 C 0.0573(8) 0.1698(7) 0.5525(4) 0.0269(18) Uani 1 1 d .
C7 C 0.2174(7) 0.0965(6) 0.3421(4) 0.0241(18) Uani 1 1 d .
C8 C 0.1777(8) 0.1620(7) 0.2887(4) 0.030(2) Uani 1 1 d .
C9 C 0.2227(9) 0.1351(8) 0.2369(4) 0.034(2) Uani 1 1 d .
C10 C 0.3140(8) 0.0417(8) 0.2365(4) 0.0298(19) Uani 1 1 d .
C11 C 0.3558(8) -0.0257(7) 0.2874(4) 0.0283(18) Uani 1 1 d .
C12 C 0.3115(8) -0.0006(6) 0.3428(5) 0.029(2) Uani 1 1 d .
H2A H -0.1459 0.3523 0.6066 0.035 Uiso 1 1 calc R
H3A H -0.0687 0.2469 0.6934 0.041 Uiso 1 1 calc R
H4A H 0.0837 0.0908 0.6930 0.041 Uiso 1 1 calc R
H5A H 0.1655 0.0464 0.6099 0.048 Uiso 1 1 calc R
H8A H 0.1190 0.2259 0.2884 0.036 Uiso 1 1 calc R
H9A H 0.1927 0.1790 0.2009 0.041 Uiso 1 1 calc R
H10A H 0.3463 0.0259 0.2006 0.036 Uiso 1 1 calc R
H11A H 0.4142 -0.0893 0.2859 0.034 Uiso 1 1 calc R
N1 N -0.0792(6) 0.3219(5) 0.5003(3) 0.0229(15) Uani 1 1 d .
N2 N 0.0971(7) 0.1515(6) 0.5009(3) 0.0255(15) Uani 1 1 d .
N3 N 0.1791(6) 0.1165(6) 0.3942(3) 0.0251(15) Uani 1 1 d .
N4 N 0.3464(6) -0.0620(5) 0.3926(3) 0.0223(14) Uani 1 1 d .
Te1 Te 0.01135(5) 0.25935(4) 0.43546(3) 0.02566(18) Uani 1 1 d .
Te2 Te 0.26164(5) 0.00195(4) 0.45831(3) 0.02467(17) Uani 1 1 d .

loop_
_atom_site_aniso_label
_atom_site_aniso_U_11
_atom_site_aniso_U_22
_atom_site_aniso_U_33
_atom_site_aniso_U_23
_atom_site_aniso_U_13
_atom_site_aniso_U_12
C1 0.019(4) 0.042(5) 0.037(6) -0.019(4) 0.004(4) -0.002(3)
C2 0.031(4) 0.034(4) 0.024(5) 0.000(4) 0.007(4) 0.012(3)
C3 0.036(5) 0.045(5) 0.024(5) -0.002(4) 0.010(4) 0.001(4)
C4 0.041(5) 0.039(5) 0.023(6) 0.004(4) 0.007(4) 0.010(4)
C5 0.042(5) 0.039(5) 0.040(7) 0.013(4) 0.012(5) 0.018(4)
C6 0.019(4) 0.037(4) 0.026(5) -0.002(4) 0.007(3) 0.005(3)
C7 0.022(4) 0.022(4) 0.028(5) 0.005(3) 0.004(3) 0.002(3)
C8 0.021(4) 0.039(4) 0.031(6) 0.007(4) 0.007(4) 0.010(3)
C9 0.030(4) 0.047(5) 0.022(5) 0.005(4) -0.001(4) 0.001(4)
C10 0.028(4) 0.046(5) 0.015(5) -0.005(4) 0.003(3) -0.004(3)
C11 0.030(4) 0.030(4) 0.026(5) -0.004(4) 0.007(4) 0.001(3)
C12 0.025(4) 0.020(3) 0.039(6) -0.007(3) -0.001(4) 0.004(3)
N1 0.024(3) 0.024(3) 0.022(4) 0.008(3) 0.008(3) 0.011(2)
N2 0.029(3) 0.030(3) 0.022(4) 0.007(3) 0.015(3) 0.010(3)
N3 0.022(3) 0.030(3) 0.025(4) 0.005(3) 0.010(3) 0.010(3)
N4 0.025(3) 0.026(3) 0.017(4) 0.004(3) 0.006(3) 0.005(2)
Te1 0.0275(3) 0.0272(3) 0.0231(3) -0.0002(2) 0.0070(2) 0.0079(2)
Te2 0.0260(3) 0.0262(3) 0.0228(3) 0.0008(2) 0.0074(2) 0.00656(18)

loop_
_atom_type_symbol
_atom_type_description
_atom_type_scat_dispersion_real
_atom_type_scat_dispersion_imag
_atom_type_scat_source
C C 0.0033 0.0016 'International Tables Vol C Tables 4.2.6.8 and 6.1.1.4'
H H 0.0000 0.0000 'International Tables Vol C Tables 4.2.6.8 and 6.1.1.4'
N N 0.0061 0.0033 'International Tables Vol C Tables 4.2.6.8 and 6.1.1.4'
Te Te -0.5308 1.6751 'International Tables Vol C Tables 4.2.6.8 and 6.1.1.4'

loop_
_geom_angle_atom_site_label_1
_geom_angle_atom_site_label_2
_geom_angle_atom_site_label_3
_geom_angle
C1 C2 H2A 120.2
C1 N1 Te1 109.3(5)
C2 C1 C6 118.4(8)
C2 C3 C4 120.5(9)
C2 C3 H3A 119.8
C3 C2 C1 119.7(8)
C3 C2 H2A 120.2
C3 C4 H4A 118.7
C4 C3 H3A 119.8
C4 C5 C6 119.5(8)
C4 C5 H5A 120.2
C5 C4 C3 122.6(8)
C5 C4 H4A 118.7
C5 C6 C1 119.3(8)
C6 C5 H5A 120.2
C6 N2 Te1 112.2(5)
C7 C8 H8A 119.6
C7 N3 Te2 111.1(5)
C8 C7 C12 119.4(8)
C8 C9 C10 120.7(8)
C8 C9 H9A 119.6
C9 C10 H10A 119.5
C9 C8 C7 120.9(8)
C9 C8 H8A 119.6
C10 C11 C12 120.3(8)
C10 C11 H11A 119.8
C10 C9 H9A 119.6
C11 C10 C9 120.9(8)
C11 C10 H10A 119.5
C11 C12 C7 117.7(8)
C12 C11 H11A 119.8
C12 N4 Te2 110.3(5)
N1 C1 C2 122.0(8)
N1 C1 C6 119.6(8)
N2 C6 C1 115.3(8)
N2 C6 C5 125.4(8)
N2 Te1 N1 83.7(2)
N3 C7 C12 115.6(7)
N3 C7 C8 124.9(7)
N4 C12 C11 123.4(7)
N4 C12 C7 118.9(8)
N4 Te2 N3 84.0(3)

loop_
_geom_bond_atom_site_label_1
_geom_bond_atom_site_label_2
_geom_bond_distance
C1 C2 1.448(13)
C1 C6 1.458(10)
C2 C3 1.347(13)
C2 H2A 0.9500
C3 H3A 0.9500
C4 C3 1.456(11)
C4 H4A 0.9500
C5 C4 1.321(14)
C5 C6 1.434(13)
C5 H5A 0.9500
C7 C8 1.404(12)
C8 H8A 0.9500
C9 C10 1.427(12)
C9 C8 1.372(13)
C9 H9A 0.9500
C10 H10A 0.9500
C11 C10 1.375(13)
C11 H11A 0.9500
C12 C11 1.439(14)
C12 C7 1.475(9)
C12 N4 1.308(11)
N1 C1 1.313(12)
N2 C6 1.321(11)
N3 C7 1.329(11)
Te1 N1 2.014(7)
Te1 N2 1.988(7)
Te2 N3 2.007(7)
Te2 N4 2.001(7)

loop_
_geom_torsion_atom_site_label_1
_geom_torsion_atom_site_label_2
_geom_torsion_atom_site_label_3
_geom_torsion_atom_site_label_4
_geom_torsion
C1 C2 C3 C4 0.1(14)
C2 C1 C6 C5 1.6(12)
C2 C1 C6 N2 -177.9(7)
C4 C5 C6 C1 0.1(14)
C4 C5 C6 N2 179.6(9)
C5 C4 C3 C2 1.7(15)
C6 C1 C2 C3 -1.7(13)
C6 C5 C4 C3 -1.8(15)
C7 C12 C11 C10 2.0(12)
C7 C12 N4 Te2 -2.3(9)
C8 C9 C10 C11 2.1(13)
C10 C9 C8 C7 -1.8(13)
C11 C12 C7 C8 -1.8(11)
C11 C12 C7 N3 179.9(7)
C11 C12 N4 Te2 -179.5(6)
C12 C11 C10 C9 -2.2(13)
C12 C7 C8 C9 1.7(12)
N1 C1 C2 C3 -178.7(8)
N1 C1 C6 C5 178.7(8)
N1 C1 C6 N2 -0.8(12)
N1 Te1 N2 C6 0.1(6)
N2 Te1 N1 C1 -0.5(5)
N3 C7 C8 C9 179.8(8)
N3 Te2 N4 C12 1.2(5)
N4 C12 C11 C10 179.3(8)
N4 C12 C7 C8 -179.1(7)
N4 C12 C7 N3 2.6(11)
N4 Te2 N3 C7 0.1(5)
Te1 N1 C1 C2 177.8(6)
Te1 N1 C1 C6 0.9(9)
Te1 N2 C6 C1 0.3(9)
Te1 N2 C6 C5 -179.2(7)
Te2 N3 C7 C12 -1.3(8)
Te2 N3 C7 C8 -179.5(7)
